data_4131492
loop_
_publ_author_name
'Cheng, Qing-Qing'
'Lankelma, Marianne'
'Wherritt, Daniel'
'Arman, Hadi'
'Doyle, Michael P.'

_publ_section_title
;
 Divergent Rhodium-Catalyzed Cyclization Reactions of Enoldiazoacetamides
 with Nitrosoarenes.
;
_journal_issue 29
_journal_name_full 'Journal of the American Chemical Society'
_journal_page_first 9839
_journal_page_last 9842
_journal_paper_doi 10.1021/jacs.7b05840
_journal_volume 139
_journal_year 2017
_chemical_formula_moiety 'C21 H32 N2 O3 Si'
_chemical_formula_sum 'C21 H32 N2 O3 Si'
_chemical_formula_weight 388.57
_space_group_crystal_system monoclinic
_space_group_IT_number 14
_space_group_name_Hall '-P 2ybc'
_space_group_name_H-M_alt 'P 1 21/c 1'
_atom_sites_solution_hydrogens difmap
_atom_sites_solution_primary dual
_audit_creation_date 2016-09-15
_audit_creation_method
;
Olex2 1.2
(compiled 2016.09.09 svn.r3337 for OlexSys, GUI svn.r5227)
;
_cell_angle_alpha 90
_cell_angle_beta 91.342(6)
_cell_angle_gamma 90
_cell_formula_units_Z 4
_cell_length_a 6.509(3)
_cell_length_b 23.099(9)
_cell_length_c 13.865(6)
_cell_measurement_reflns_used 9858
_cell_measurement_temperature 98
_cell_measurement_theta_max 40.2
_cell_measurement_theta_min 2.3
_cell_volume 2084.1(15)
_computing_cell_refinement
;
CrystalClear-SM Expert 2.0 r15 (Rigaku, 2011)
;
_computing_data_collection
;
CrystalClear-SM Expert 2.0 r15 (Rigaku, 2011)
;
_computing_data_reduction
;
CrystalClear-SM Expert 2.0 r15 (Rigaku, 2011)
;
_computing_molecular_graphics 'Olex2 (Dolomanov et al., 2009)'
_computing_publication_material 'Olex2 (Dolomanov et al., 2009)'
_computing_structure_refinement 'ShelXL (Sheldrick, 2015)'
_computing_structure_solution 'ShelXT (Sheldrick, 2015)'
_diffrn_ambient_temperature 98
_diffrn_detector CCD
_diffrn_detector_area_resol_mean 28.5714
_diffrn_measured_fraction_theta_full 0.995
_diffrn_measured_fraction_theta_max 0.995
_diffrn_measurement_details
;
scan:
	Number of images: 246
	           Slice: -68.0000 - 55.0000
	     Image width: 0.5000
	        Exp time: 35.0000
	   Rotation axis: Omega
	           Omega: 0.0000
	           Kappa: 70.0000
	             Phi: 180.0000
	             XTD: 34.6382
	          2theta: -34.7896
scan:
	Number of images: 158
	           Slice: -68.0000 - 11.0000
	     Image width: 0.5000
	        Exp time: 35.0000
	   Rotation axis: Omega
	           Omega: 0.0000
	           Kappa: 70.0000
	             Phi: 0.0000
	             XTD: 34.6382
	          2theta: -34.7896
scan:
	Number of images: 128
	           Slice: -66.0000 - -2.0000
	     Image width: 0.5000
	        Exp time: 35.0000
	   Rotation axis: Omega
	           Omega: 0.0000
	           Kappa: 0.0000
	             Phi: 0.0000
	             XTD: 34.6382
	          2theta: -34.7896
scan:
	Number of images: 92
	           Slice: -21.0000 - 25.0000
	     Image width: 0.5000
	        Exp time: 35.0000
	   Rotation axis: Omega
	           Omega: 0.0000
	           Kappa: 0.0000
	             Phi: 90.0000
	             XTD: 34.6382
	          2theta: -34.7896
scan:
	Number of images: 66
	           Slice: -33.0000 - 0.0000
	     Image width: 0.5000
	        Exp time: 35.0000
	   Rotation axis: Omega
	           Omega: 0.0000
	           Kappa: 70.0000
	             Phi: 270.0000
	             XTD: 34.6382
	          2theta: -34.7896
;
_diffrn_measurement_device
;
AFC12 (Right): Kappa 3 circle
;
_diffrn_measurement_device_type
;
Rigaku Saturn724 (2x2 bin mode)
;
_diffrn_measurement_method 'profile data from \w-scans'
_diffrn_measurement_specimen_support Fiber
_diffrn_orient_matrix_type d*Trek
_diffrn_orient_matrix_UB_11 -0.072633
_diffrn_orient_matrix_UB_12 -0.121297
_diffrn_orient_matrix_UB_13 -0.060255
_diffrn_orient_matrix_UB_21 -0.008626
_diffrn_orient_matrix_UB_22 0.022904
_diffrn_orient_matrix_UB_23 -0.035709
_diffrn_orient_matrix_UB_31 0.061119
_diffrn_orient_matrix_UB_32 -0.023816
_diffrn_orient_matrix_UB_33 -0.030040
_diffrn_radiation_monochromator 'Graphite Monochromator'
_diffrn_radiation_type MoK\a
_diffrn_radiation_wavelength 0.71075
_diffrn_reflns_av_R_equivalents 0.1578
_diffrn_reflns_av_unetI/netI 0.1111
_diffrn_reflns_Laue_measured_fraction_full 0.995
_diffrn_reflns_Laue_measured_fraction_max 0.995
_diffrn_reflns_limit_h_max 8
_diffrn_reflns_limit_h_min -8
_diffrn_reflns_limit_k_max 28
_diffrn_reflns_limit_k_min -28
_diffrn_reflns_limit_l_max 16
_diffrn_reflns_limit_l_min -17
_diffrn_reflns_number 14653
_diffrn_reflns_point_group_measured_fraction_full 0.995
_diffrn_reflns_point_group_measured_fraction_max 0.995
_diffrn_reflns_theta_full 25.242
_diffrn_reflns_theta_max 26.373
_diffrn_reflns_theta_min 2.295
_diffrn_source 'Sealed Tube'
_diffrn_source_current 40.0
_diffrn_source_power 2.0
_diffrn_source_voltage 50.0
_exptl_absorpt_coefficient_mu 0.136
_exptl_absorpt_correction_T_max 1.000
_exptl_absorpt_correction_T_min 0.742
_exptl_absorpt_correction_type multi-scan
_exptl_absorpt_process_details 'ABSCOR (Higashi, 1995)'
_exptl_crystal_colour 'clear colourless'
_exptl_crystal_colour_lustre clear
_exptl_crystal_colour_primary colourless
_exptl_crystal_density_diffrn 1.239
_exptl_crystal_description block
_exptl_crystal_F_000 840
_exptl_crystal_size_max 0.26
_exptl_crystal_size_mid 0.2
_exptl_crystal_size_min 0.13
_refine_diff_density_max 0.508
_refine_diff_density_min -0.493
_refine_diff_density_rms 0.081
_refine_ls_extinction_method none
_refine_ls_goodness_of_fit_ref 1.061
_refine_ls_hydrogen_treatment refxyz
_refine_ls_matrix_type full
_refine_ls_number_parameters 340
_refine_ls_number_reflns 4236
_refine_ls_number_restraints 0
_refine_ls_restrained_S_all 1.061
_refine_ls_R_factor_all 0.0688
_refine_ls_R_factor_gt 0.0624
_refine_ls_shift/su_max 0.000
_refine_ls_shift/su_mean 0.000
_refine_ls_structure_factor_coef Fsqd
_refine_ls_weighting_details 'w=1/[\s^2^(Fo^2^)+(0.0200P)^2^+1.5000P] where P=(Fo^2^+2Fc^2^)/3'
_refine_ls_weighting_scheme calc
_refine_ls_wR_factor_gt 0.1349
_refine_ls_wR_factor_ref 0.1403
_reflns_Friedel_coverage 0.000
_reflns_number_gt 3879
_reflns_number_total 4236
_reflns_threshold_expression 'I > 2\s(I)'
_cod_data_source_file ja7b05840_si_002.cif
_cod_data_source_block cd1499a
_cod_original_cell_volume 2083.9(14)
_cod_database_code 4131492
_shelx_space_group_comment
;
The symmetry employed for this shelxl refinement is uniquely defined
by the following loop, which should always be used as a source of
symmetry information in preference to the above space-group names.
They are only intended as comments.
;
_shelx_estimated_absorpt_t_max 0.983
_shelx_estimated_absorpt_t_min 0.966
_olex2_refinement_description
;
1. Fixed Uiso
 At 1.2 times of:
  All C(H,H,H,H,H,H,H,H,H,H,H,H,H,H,H,H,H) groups
 At 1.5 times of:
  All C(H,H,H,H,H,H,H,H,H,H,H,H,H,H,H) groups
;
_shelx_shelxl_version_number 2014/7
_olex2_exptl_crystal_mounting_method 'nylon loop'
_olex2_submission_special_instructions 'No special instructions were received'

loop_
_space_group_symop_operation_xyz
'x, y, z'
'-x, y+1/2, -z+1/2'
'-x, -y, -z'
'x, -y-1/2, z-1/2'

loop_
_atom_site_label
_atom_site_type_symbol
_atom_site_fract_x
_atom_site_fract_y
_atom_site_fract_z
_atom_site_U_iso_or_equiv
_atom_site_adp_type
_atom_site_occupancy
_atom_site_site_symmetry_order
_atom_site_calc_flag
_atom_site_refinement_flags_posn
Si1 Si 0.57445(8) 0.13661(2) 0.26965(4) 0.01556(16) Uani 1 1 d .
O2 O 0.54150(19) 0.18978(6) 0.34905(10) 0.0170(3) Uani 1 1 d .
O1 O 0.0535(2) 0.22194(6) 0.45992(10) 0.0185(3) Uani 1 1 d .
O3 O 0.4632(2) 0.30387(6) 0.29590(11) 0.0204(3) Uani 1 1 d .
N1 N 0.1327(2) 0.29725(7) 0.35232(13) 0.0174(4) Uani 1 1 d .
N2 N 0.2835(2) 0.15325(8) 0.50769(12) 0.0183(4) Uani 1 1 d .
C3 C 0.3293(3) 0.27546(9) 0.33531(14) 0.0159(4) Uani 1 1 d .
C16 C 0.0872(3) 0.35765(9) 0.35450(14) 0.0165(4) Uani 1 1 d .
C2 C 0.3564(3) 0.21644(9) 0.37056(14) 0.0155(4) Uani 1 1 d .
C1 C 0.2393(3) 0.19657(9) 0.44478(15) 0.0161(4) Uani 1 1 d .
C21 C -0.1075(3) 0.37609(10) 0.32249(15) 0.0190(4) Uani 1 1 d .
C17 C 0.2273(3) 0.39722(10) 0.39090(15) 0.0204(4) Uani 1 1 d .
C4 C -0.0160(3) 0.25452(9) 0.37740(16) 0.0190(4) Uani 1 1 d .
C20 C -0.1585(3) 0.43463(10) 0.33047(16) 0.0228(5) Uani 1 1 d .
C10 C 0.6080(3) 0.16699(9) 0.14457(14) 0.0195(4) Uani 1 1 d .
C9 C 0.4927(3) 0.14718(10) 0.54926(16) 0.0195(4) Uani 1 1 d .
C18 C 0.1754(4) 0.45534(10) 0.39768(17) 0.0252(5) Uani 1 1 d .
C19 C -0.0202(4) 0.47392(10) 0.36760(17) 0.0251(5) Uani 1 1 d .
C5 C 0.1225(3) 0.13008(10) 0.56988(17) 0.0238(5) Uani 1 1 d .
C11 C 0.8102(3) 0.09982(10) 0.31658(16) 0.0206(4) Uani 1 1 d .
C8 C 0.5387(3) 0.08376(10) 0.57027(17) 0.0234(5) Uani 1 1 d .
C7 C 0.3770(3) 0.05810(10) 0.63598(18) 0.0265(5) Uani 1 1 d .
C13 C 0.4041(4) 0.19260(11) 0.10645(17) 0.0256(5) Uani 1 1 d .
C6 C 0.1632(3) 0.06639(11) 0.59101(19) 0.0265(5) Uani 1 1 d .
C15 C 0.6726(4) 0.11786(11) 0.07619(17) 0.0284(5) Uani 1 1 d .
C14 C 0.7722(4) 0.21445(11) 0.14406(17) 0.0259(5) Uani 1 1 d .
C12 C 0.3549(3) 0.08535(10) 0.26911(18) 0.0246(5) Uani 1 1 d .
H4A H -0.031(4) 0.2239(12) 0.3258(19) 0.029 Uiso 1 1 d R
H9A H 0.498(4) 0.1701(12) 0.6093(19) 0.029 Uiso 1 1 d R
H19 H -0.057(4) 0.5145(13) 0.3742(19) 0.029 Uiso 1 1 d R
H11A H 0.784(4) 0.0832(13) 0.380(2) 0.037 Uiso 1 1 d R
H7A H 0.405(4) 0.0157(12) 0.6433(19) 0.029 Uiso 1 1 d R
H7B H 0.382(4) 0.0785(13) 0.701(2) 0.029 Uiso 1 1 d R
H15A H 0.682(4) 0.1335(13) 0.009(2) 0.037 Uiso 1 1 d R
H14A H 0.789(4) 0.2301(13) 0.078(2) 0.037 Uiso 1 1 d R
H8A H 0.545(4) 0.0617(12) 0.511(2) 0.029 Uiso 1 1 d R
H17 H 0.361(4) 0.3863(12) 0.4144(19) 0.029 Uiso 1 1 d R
H21 H -0.199(4) 0.3498(12) 0.2924(19) 0.029 Uiso 1 1 d R
H15B H 0.571(4) 0.0842(14) 0.076(2) 0.037 Uiso 1 1 d R
H9B H 0.590(4) 0.1622(12) 0.5031(19) 0.029 Uiso 1 1 d R
H4B H -0.143(4) 0.2728(12) 0.3926(19) 0.029 Uiso 1 1 d R
H15C H 0.807(4) 0.1044(13) 0.095(2) 0.037 Uiso 1 1 d R
H14B H 0.912(4) 0.2002(13) 0.168(2) 0.037 Uiso 1 1 d R
H20 H -0.298(4) 0.4458(12) 0.3074(19) 0.029 Uiso 1 1 d R
H8B H 0.678(4) 0.0786(12) 0.5996(19) 0.029 Uiso 1 1 d R
H14C H 0.737(4) 0.2461(13) 0.188(2) 0.037 Uiso 1 1 d R
H11B H 0.847(4) 0.0654(13) 0.274(2) 0.037 Uiso 1 1 d R
H11C H 0.923(4) 0.1283(13) 0.325(2) 0.037 Uiso 1 1 d R
H13A H 0.419(4) 0.2079(13) 0.042(2) 0.037 Uiso 1 1 d R
H12A H 0.325(4) 0.0716(13) 0.337(2) 0.037 Uiso 1 1 d R
H6A H 0.152(4) 0.0463(12) 0.533(2) 0.029 Uiso 1 1 d R
H5A H 0.121(4) 0.1541(12) 0.6318(19) 0.029 Uiso 1 1 d R
H13B H 0.294(4) 0.1622(13) 0.102(2) 0.037 Uiso 1 1 d R
H5B H -0.004(4) 0.1362(12) 0.5351(19) 0.029 Uiso 1 1 d R
H13C H 0.355(4) 0.2257(13) 0.151(2) 0.037 Uiso 1 1 d R
H12B H 0.233(4) 0.1029(13) 0.233(2) 0.037 Uiso 1 1 d R
H6B H 0.059(4) 0.0515(12) 0.6348(19) 0.029 Uiso 1 1 d R
H12C H 0.383(4) 0.0504(14) 0.232(2) 0.037 Uiso 1 1 d R
H18 H 0.267(4) 0.4833(12) 0.4268(19) 0.029 Uiso 1 1 d R

loop_
_atom_site_aniso_label
_atom_site_aniso_U_11
_atom_site_aniso_U_22
_atom_site_aniso_U_33
_atom_site_aniso_U_23
_atom_site_aniso_U_13
_atom_site_aniso_U_12
Si1 0.0116(3) 0.0152(3) 0.0200(3) -0.0004(2) 0.0013(2) 0.0010(2)
O2 0.0096(6) 0.0180(7) 0.0234(7) -0.0003(6) 0.0022(5) 0.0012(6)
O1 0.0128(6) 0.0190(7) 0.0237(7) 0.0033(6) 0.0034(5) 0.0033(6)
O3 0.0155(7) 0.0180(7) 0.0279(8) 0.0030(6) 0.0047(6) -0.0016(6)
N1 0.0119(7) 0.0138(8) 0.0265(9) 0.0021(7) 0.0035(7) 0.0000(7)
N2 0.0120(8) 0.0209(9) 0.0220(9) 0.0044(7) 0.0027(7) 0.0005(7)
C3 0.0113(8) 0.0180(10) 0.0184(9) -0.0020(8) 0.0001(7) -0.0005(8)
C16 0.0158(9) 0.0160(10) 0.0179(9) 0.0005(7) 0.0032(8) 0.0020(8)
C2 0.0123(8) 0.0149(9) 0.0194(10) -0.0012(8) 0.0005(7) 0.0012(8)
C1 0.0129(9) 0.0144(9) 0.0211(10) -0.0027(8) 0.0005(7) 0.0010(8)
C21 0.0171(9) 0.0178(10) 0.0220(10) 0.0010(8) 0.0008(8) -0.0013(9)
C17 0.0175(9) 0.0203(10) 0.0232(10) -0.0005(8) -0.0027(8) 0.0012(9)
C4 0.0115(9) 0.0184(10) 0.0271(11) 0.0036(9) 0.0002(8) 0.0001(8)
C20 0.0206(10) 0.0208(11) 0.0270(11) 0.0033(9) 0.0021(9) 0.0062(9)
C10 0.0198(9) 0.0209(10) 0.0176(10) 0.0006(8) -0.0008(8) 0.0039(9)
C9 0.0146(9) 0.0209(10) 0.0229(10) 0.0022(9) -0.0011(8) -0.0012(8)
C18 0.0261(11) 0.0193(11) 0.0300(12) -0.0026(9) -0.0021(9) -0.0020(10)
C19 0.0278(11) 0.0160(10) 0.0314(12) -0.0006(9) 0.0029(9) 0.0048(9)
C5 0.0157(10) 0.0278(12) 0.0282(12) 0.0091(9) 0.0064(9) 0.0020(9)
C11 0.0148(9) 0.0188(10) 0.0281(11) 0.0011(9) 0.0009(8) 0.0033(9)
C8 0.0178(10) 0.0245(11) 0.0279(12) 0.0053(9) 0.0004(9) 0.0013(9)
C7 0.0245(11) 0.0238(12) 0.0312(12) 0.0097(10) 0.0029(9) 0.0030(10)
C13 0.0261(11) 0.0260(12) 0.0246(11) 0.0006(9) -0.0046(9) 0.0060(10)
C6 0.0199(10) 0.0248(12) 0.0350(13) 0.0086(10) 0.0057(10) -0.0009(9)
C15 0.0322(12) 0.0299(13) 0.0233(12) -0.0044(10) 0.0029(10) 0.0087(11)
C14 0.0242(11) 0.0288(12) 0.0249(11) 0.0035(10) 0.0047(9) -0.0038(10)
C12 0.0175(10) 0.0220(11) 0.0342(13) -0.0037(9) 0.0020(9) -0.0017(9)

loop_
_atom_type_symbol
_atom_type_description
_atom_type_scat_dispersion_real
_atom_type_scat_dispersion_imag
_atom_type_scat_source
C C 0.0033 0.0016 'International Tables Vol C Tables 4.2.6.8 and 6.1.1.4'
H H 0.0000 0.0000 'International Tables Vol C Tables 4.2.6.8 and 6.1.1.4'
N N 0.0061 0.0033 'International Tables Vol C Tables 4.2.6.8 and 6.1.1.4'
O O 0.0106 0.0060 'International Tables Vol C Tables 4.2.6.8 and 6.1.1.4'
Si Si 0.0817 0.0704 'International Tables Vol C Tables 4.2.6.8 and 6.1.1.4'

loop_
_geom_angle_atom_site_label_1
_geom_angle_atom_site_label_2
_geom_angle_atom_site_label_3
_geom_angle
O2 Si1 C10 110.62(9)
O2 Si1 C11 102.93(9)
O2 Si1 C12 111.22(9)
C11 Si1 C10 112.29(9)
C12 Si1 C10 109.81(11)
C12 Si1 C11 109.82(11)
C2 O2 Si1 126.38(13)
C1 O1 C4 111.52(15)
C3 N1 C16 123.09(17)
C3 N1 C4 114.76(17)
C16 N1 C4 121.85(16)
C1 N2 C9 120.20(17)
C1 N2 C5 120.14(17)
C9 N2 C5 113.58(17)
O3 C3 N1 122.90(19)
O3 C3 C2 124.54(18)
N1 C3 C2 112.56(17)
C21 C16 N1 118.54(19)
C17 C16 N1 121.36(19)
C17 C16 C21 120.05(19)
O2 C2 C3 116.14(16)
C1 C2 O2 120.72(18)
C1 C2 C3 119.93(17)
O1 C1 C2 118.74(18)
N2 C1 O1 113.21(16)
N2 C1 C2 128.04(18)
C16 C21 H21 120.3(16)
C20 C21 C16 119.0(2)
C20 C21 H21 120.6(16)
C16 C17 C18 120.4(2)
C16 C17 H17 122.5(18)
C18 C17 H17 117.0(18)
O1 C4 H4A 102.8(15)
O1 C4 H4B 108.3(16)
N1 C4 O1 110.72(16)
N1 C4 H4A 111.4(14)
N1 C4 H4B 110.0(16)
H4A C4 H4B 113(2)
C21 C20 H20 116.4(16)
C19 C20 C21 121.0(2)
C19 C20 H20 122.6(16)
C13 C10 Si1 109.99(14)
C13 C10 C15 108.52(18)
C15 C10 Si1 109.26(15)
C14 C10 Si1 111.47(15)
C14 C10 C13 108.68(19)
C14 C10 C15 108.86(17)
N2 C9 C8 110.04(18)
N2 C9 H9A 106.9(15)
N2 C9 H9B 108.6(16)
C8 C9 H9A 110.7(16)
C8 C9 H9B 109.8(16)
H9A C9 H9B 111(2)
C17 C18 C19 119.9(2)
C17 C18 H18 121.9(16)
C19 C18 H18 118.1(16)
C20 C19 C18 119.6(2)
C20 C19 H19 121.0(16)
C18 C19 H19 119.3(16)
N2 C5 C6 109.91(17)
N2 C5 H5A 108.3(15)
N2 C5 H5B 105.6(15)
C6 C5 H5A 111.5(15)
C6 C5 H5B 112.6(17)
H5A C5 H5B 109(2)
Si1 C11 H11A 109.5(16)
Si1 C11 H11B 110.9(16)
Si1 C11 H11C 109.9(17)
H11A C11 H11B 105(2)
H11A C11 H11C 108(2)
H11B C11 H11C 114(2)
C9 C8 C7 110.62(18)
C9 C8 H8A 110.8(16)
C9 C8 H8B 111.6(17)
C7 C8 H8A 110.1(15)
C7 C8 H8B 110.1(15)
H8A C8 H8B 103(2)
C8 C7 H7A 108.3(14)
C8 C7 H7B 109.8(15)
C6 C7 C8 110.04(19)
C6 C7 H7A 109.1(16)
C6 C7 H7B 108.4(15)
H7A C7 H7B 111(2)
C10 C13 H13A 110.7(16)
C10 C13 H13B 111.1(16)
C10 C13 H13C 110.6(16)
H13A C13 H13B 106(2)
H13A C13 H13C 109(2)
H13B C13 H13C 109(2)
C5 C6 C7 110.7(2)
C5 C6 H6A 107.8(17)
C5 C6 H6B 109.8(16)
C7 C6 H6A 110.2(16)
C7 C6 H6B 109.9(16)
H6A C6 H6B 109(2)
C10 C15 H15A 109.0(17)
C10 C15 H15B 112.2(15)
C10 C15 H15C 109.1(18)
H15A C15 H15B 109(2)
H15A C15 H15C 108(2)
H15B C15 H15C 110(2)
C10 C14 H14A 111.0(17)
C10 C14 H14B 112.8(17)
C10 C14 H14C 111.0(16)
H14A C14 H14B 107(2)
H14A C14 H14C 109(2)
H14B C14 H14C 105(2)
Si1 C12 H12A 111.1(17)
Si1 C12 H12B 110.0(16)
Si1 C12 H12C 112.1(16)
H12A C12 H12B 115(2)
H12A C12 H12C 105(2)
H12B C12 H12C 103(2)

loop_
_geom_bond_atom_site_label_1
_geom_bond_atom_site_label_2
_geom_bond_distance
Si1 O2 1.6665(15)
Si1 C10 1.888(2)
Si1 C11 1.858(2)
Si1 C12 1.856(2)
O2 C2 1.392(2)
O1 C1 1.364(2)
O1 C4 1.434(3)
O3 C3 1.229(2)
N1 C3 1.400(2)
N1 C16 1.427(3)
N1 C4 1.431(3)
N2 C1 1.354(3)
N2 C9 1.473(3)
N2 C5 1.473(3)
C3 C2 1.458(3)
C16 C21 1.399(3)
C16 C17 1.378(3)
C2 C1 1.374(3)
C21 C20 1.398(3)
C21 H21 0.94(3)
C17 C18 1.388(3)
C17 H17 0.95(3)
C4 H4A 1.01(3)
C4 H4B 0.96(3)
C20 C19 1.370(3)
C20 H20 0.99(3)
C10 C13 1.535(3)
C10 C15 1.544(3)
C10 C14 1.531(3)
C9 C8 1.522(3)
C9 H9A 0.99(3)
C9 H9B 0.98(3)
C18 C19 1.398(3)
C18 H18 0.96(3)
C19 H19 0.97(3)
C5 C6 1.522(3)
C5 H5A 1.02(3)
C5 H5B 0.96(3)
C11 H11A 0.98(3)
C11 H11B 1.02(3)
C11 H11C 0.99(3)
C8 C7 1.528(3)
C8 H8A 0.97(3)
C8 H8B 0.99(3)
C7 C6 1.523(3)
C7 H7A 1.00(3)
C7 H7B 1.02(3)
C13 H13A 0.97(3)
C13 H13B 1.00(3)
C13 H13C 1.04(3)
C6 H6A 0.93(3)
C6 H6B 0.98(3)
C15 H15A 1.00(3)
C15 H15B 1.02(3)
C15 H15C 0.96(3)
C14 H14A 0.99(3)
C14 H14B 1.02(3)
C14 H14C 0.98(3)
C12 H12A 1.01(3)
C12 H12B 1.01(3)
C12 H12C 0.98(3)

loop_
_geom_torsion_atom_site_label_1
_geom_torsion_atom_site_label_2
_geom_torsion_atom_site_label_3
_geom_torsion_atom_site_label_4
_geom_torsion
Si1 O2 C2 C3 -107.97(19)
Si1 O2 C2 C1 92.3(2)
O2 Si1 C10 C13 -70.02(16)
O2 Si1 C10 C15 170.95(14)
O2 Si1 C10 C14 50.60(17)
O2 C2 C1 O1 -176.39(17)
O2 C2 C1 N2 3.3(3)
O3 C3 C2 O2 -6.2(3)
O3 C3 C2 C1 153.7(2)
N1 C3 C2 O2 174.62(16)
N1 C3 C2 C1 -25.5(3)
N1 C16 C21 C20 175.67(18)
N1 C16 C17 C18 -176.12(19)
N2 C9 C8 C7 -55.8(2)
N2 C5 C6 C7 56.1(3)
C3 N1 C16 C21 147.34(19)
C3 N1 C16 C17 -35.3(3)
C3 N1 C4 O1 56.0(2)
C3 C2 C1 O1 24.6(3)
C3 C2 C1 N2 -155.7(2)
C16 N1 C3 O3 -20.3(3)
C16 N1 C3 C2 158.86(18)
C16 N1 C4 O1 -117.9(2)
C16 C21 C20 C19 1.0(3)
C16 C17 C18 C19 0.1(3)
C1 O1 C4 N1 -56.7(2)
C1 N2 C9 C8 -149.59(19)
C1 N2 C5 C6 149.5(2)
C21 C16 C17 C18 1.2(3)
C21 C20 C19 C18 0.3(3)
C17 C16 C21 C20 -1.7(3)
C17 C18 C19 C20 -0.8(3)
C4 O1 C1 N2 -162.58(17)
C4 O1 C1 C2 17.1(3)
C4 N1 C3 O3 165.86(19)
C4 N1 C3 C2 -14.9(2)
C4 N1 C16 C21 -39.3(3)
C4 N1 C16 C17 138.0(2)
C10 Si1 O2 C2 85.63(17)
C9 N2 C1 O1 -138.73(19)
C9 N2 C1 C2 41.6(3)
C9 N2 C5 C6 -57.8(3)
C9 C8 C7 C6 55.8(3)
C5 N2 C1 O1 12.1(3)
C5 N2 C1 C2 -167.6(2)
C5 N2 C9 C8 57.8(2)
C11 Si1 O2 C2 -154.22(16)
C11 Si1 C10 C13 175.61(15)
C11 Si1 C10 C15 56.58(18)
C11 Si1 C10 C14 -63.77(18)
C8 C7 C6 C5 -56.0(3)
C12 Si1 O2 C2 -36.68(19)
C12 Si1 C10 C13 53.12(18)
C12 Si1 C10 C15 -65.91(17)
C12 Si1 C10 C14 173.74(15)
